data_4518317
loop_
_publ_author_name
'Porter, Matthew R.'
'Xiao, Haiyan'
'Maity, Sanjay'
'Vail, Nora'
'Smith, Sylvia B.'
'Topczewski, Joseph J.'

_publ_section_title
;
 Enhanced Affinity for 3-Amino-Chromane-Derived \s<sub>1</sub> Receptor
 Ligands.
;
_journal_issue 50
_journal_name_full 'ACS omega'
_journal_page_first 32724
_journal_page_last 32737
_journal_paper_doi 10.1021/acsomega.0c05117
_journal_volume 5
_journal_year 2020
_chemical_absolute_configuration (3R,4R)-3-azido-3-methyl-6-((S)-phenylethoxy)-4-vinylchromane
_chemical_formula_sum 'C20 H21 N3 O2'
_chemical_formula_weight 335.40
_chemical_name_common (+)-10r
_space_group_crystal_system orthorhombic
_space_group_IT_number 19
_space_group_name_Hall 'P 2ac 2ab'
_space_group_name_H-M_alt 'P 21 21 21'
_atom_sites_solution_hydrogens geom
_audit_creation_method SHELXL-2018/3
_cell_angle_alpha 90
_cell_angle_beta 90
_cell_angle_gamma 90
_cell_formula_units_Z 4
_cell_length_a 5.71030(10)
_cell_length_b 14.1241(4)
_cell_length_c 21.9310(6)
_cell_measurement_reflns_used 9962
_cell_measurement_temperature 125(2)
_cell_measurement_theta_max 30.35
_cell_measurement_theta_min 2.35
_cell_volume 1768.80(8)
_computing_cell_refinement 'Bruker SAINT'
_computing_data_collection 'Bruker APEX2'
_computing_data_reduction 'Bruker SAINT'
_computing_molecular_graphics 'Bruker SHELXTL'
_computing_publication_material 'Bruker SHELXTL'
_computing_structure_refinement 'SHELXL-2018/3 (Sheldrick, 2018)'
_computing_structure_solution 'SHELXT 2014/5 (Sheldrick, 2014)'
_diffrn_ambient_temperature 125(2)
_diffrn_measured_fraction_theta_full 0.997
_diffrn_measured_fraction_theta_max 0.997
_diffrn_measurement_device_type 'Bruker APEX-II CCD'
_diffrn_measurement_method '\f and \w scans'
_diffrn_radiation_type MoK\a
_diffrn_radiation_wavelength 0.71073
_diffrn_reflns_av_R_equivalents 0.0387
_diffrn_reflns_av_unetI/netI 0.0266
_diffrn_reflns_Laue_measured_fraction_full 0.997
_diffrn_reflns_Laue_measured_fraction_max 0.997
_diffrn_reflns_limit_h_max 8
_diffrn_reflns_limit_h_min -8
_diffrn_reflns_limit_k_max 20
_diffrn_reflns_limit_k_min -20
_diffrn_reflns_limit_l_max 31
_diffrn_reflns_limit_l_min -31
_diffrn_reflns_number 34837
_diffrn_reflns_point_group_measured_fraction_full 0.998
_diffrn_reflns_point_group_measured_fraction_max 0.996
_diffrn_reflns_theta_full 25.242
_diffrn_reflns_theta_max 30.460
_diffrn_reflns_theta_min 2.351
_exptl_absorpt_coefficient_mu 0.083
_exptl_absorpt_correction_type none
_exptl_crystal_colour Colorless
_exptl_crystal_density_diffrn 1.259
_exptl_crystal_description Needles
_exptl_crystal_F_000 712
_exptl_crystal_size_max 0.5
_exptl_crystal_size_mid 0.3
_exptl_crystal_size_min 0.1
_refine_diff_density_max 0.239
_refine_diff_density_min -0.167
_refine_diff_density_rms 0.036
_refine_ls_abs_structure_details
;
 Flack x determined using 1923 quotients [(I+)-(I-)]/[(I+)+(I-)]
 (Parsons, Flack and Wagner, Acta Cryst. B69 (2013) 249-259).
;
_refine_ls_abs_structure_Flack -0.5(3)
_refine_ls_extinction_method none
_refine_ls_goodness_of_fit_ref 0.958
_refine_ls_hydrogen_treatment constr
_refine_ls_matrix_type full
_refine_ls_number_parameters 228
_refine_ls_number_reflns 5352
_refine_ls_number_restraints 0
_refine_ls_restrained_S_all 0.958
_refine_ls_R_factor_all 0.0436
_refine_ls_R_factor_gt 0.0377
_refine_ls_shift/su_max 0.000
_refine_ls_shift/su_mean 0.000
_refine_ls_structure_factor_coef Fsqd
_refine_ls_weighting_details 'w=1/[\s^2^(Fo^2^)+(0.1000P)^2^] where P=(Fo^2^+2Fc^2^)/3'
_refine_ls_weighting_scheme calc
_refine_ls_wR_factor_gt 0.1160
_refine_ls_wR_factor_ref 0.1223
_reflns_Friedel_coverage 0.741
_reflns_Friedel_fraction_full 0.999
_reflns_Friedel_fraction_max 0.996
_reflns_number_gt 4878
_reflns_number_total 5352
_reflns_threshold_expression 'I > 2\s(I)'
_cod_data_source_file ao0c05117_si_002.cif
_cod_data_source_block mo_19132_0m_a
_cod_depositor_comments 'Adding full bibliography for 4518317--4518318.cif.'
_cod_database_code 4518317
_shelx_shelxl_version_number 2018/3
_shelx_space_group_comment
;
The symmetry employed for this shelxl refinement is uniquely defined
by the following loop, which should always be used as a source of
symmetry information in preference to the above space-group names.
They are only intended as comments.
;

loop_
_space_group_symop_operation_xyz
'x, y, z'
'-x+1/2, -y, z+1/2'
'-x, y+1/2, -z+1/2'
'x+1/2, -y+1/2, -z'

loop_
_atom_site_label
_atom_site_type_symbol
_atom_site_fract_x
_atom_site_fract_y
_atom_site_fract_z
_atom_site_U_iso_or_equiv
_atom_site_adp_type
_atom_site_occupancy
_atom_site_site_symmetry_order
_atom_site_calc_flag
_atom_site_refinement_flags_posn
_atom_site_refinement_flags_adp
_atom_site_refinement_flags_occupancy
_atom_site_disorder_assembly
_atom_site_disorder_group
O1 O 0.4309(2) 0.38807(8) 0.32189(5) 0.0222(2) Uani 1 1 d . . . . .
N1 N 0.9242(2) 0.60667(10) 0.53412(6) 0.0245(3) Uani 1 1 d . . . . .
C1 C 0.3501(4) 0.03396(12) 0.29365(9) 0.0338(4) Uani 1 1 d . . . . .
H1 H 0.377324 -0.031738 0.287638 0.041 Uiso 1 1 calc R U . . .
O2 O 0.9833(2) 0.40376(8) 0.52838(6) 0.0308(3) Uani 1 1 d . . . . .
N2 N 0.9718(3) 0.63831(10) 0.58481(7) 0.0261(3) Uani 1 1 d . . . . .
C2 C 0.1609(4) 0.06399(13) 0.32759(10) 0.0407(5) Uani 1 1 d . . . . .
H2 H 0.056931 0.018767 0.344768 0.049 Uiso 1 1 calc R U . . .
C3 C 0.1213(4) 0.16037(12) 0.33685(9) 0.0337(4) Uani 1 1 d . . . . .
H3 H -0.008609 0.180498 0.360600 0.040 Uiso 1 1 calc R U . . .
N3 N 0.9970(4) 0.67044(14) 0.63172(8) 0.0445(4) Uani 1 1 d . . . . .
C4 C 0.2706(3) 0.22669(10) 0.31157(7) 0.0206(3) Uani 1 1 d . . . . .
C5 C 0.4608(3) 0.19654(12) 0.27718(8) 0.0291(3) Uani 1 1 d . . . . .
H5 H 0.564279 0.241562 0.259599 0.035 Uiso 1 1 calc R U . . .
C6 C 0.4993(3) 0.09988(12) 0.26853(9) 0.0338(4) Uani 1 1 d . . . . .
H6 H 0.629705 0.079382 0.245096 0.041 Uiso 1 1 calc R U . . .
C8 C 0.0798(3) 0.37195(12) 0.26807(8) 0.0269(3) Uani 1 1 d . . . . .
H8A H -0.066934 0.336534 0.263928 0.040 Uiso 1 1 calc R U . . .
H8B H 0.169909 0.366929 0.230184 0.040 Uiso 1 1 calc R U . . .
H8C H 0.044756 0.438653 0.276327 0.040 Uiso 1 1 calc R U . . .
C7 C 0.2216(3) 0.33129(10) 0.32037(7) 0.0210(3) Uani 1 1 d . . . . .
H7 H 0.133230 0.340405 0.359292 0.025 Uiso 1 1 calc R U . . .
C9 C 0.5636(3) 0.38766(10) 0.37412(7) 0.0189(3) Uani 1 1 d . . . . .
C10 C 0.5542(3) 0.31756(10) 0.41882(7) 0.0221(3) Uani 1 1 d . . . . .
H10 H 0.450924 0.265245 0.414604 0.027 Uiso 1 1 calc R U . . .
C11 C 0.6983(3) 0.32539(10) 0.46963(7) 0.0241(3) Uani 1 1 d . . . . .
H11 H 0.691168 0.278542 0.500661 0.029 Uiso 1 1 calc R U . . .
C12 C 0.8529(3) 0.40094(10) 0.47566(7) 0.0221(3) Uani 1 1 d . . . . .
C13 C 0.8671(3) 0.47049(10) 0.43046(7) 0.0188(3) Uani 1 1 d . . . . .
C14 C 0.7182(3) 0.46309(10) 0.38037(6) 0.0189(3) Uani 1 1 d . . . . .
H14 H 0.722322 0.510685 0.349785 0.023 Uiso 1 1 calc R U . . .
C15 C 1.1796(3) 0.46619(12) 0.52815(9) 0.0305(4) Uani 1 1 d . . . . .
H15A H 1.307955 0.436607 0.504535 0.037 Uiso 1 1 calc R U . . .
H15B H 1.235306 0.474526 0.570564 0.037 Uiso 1 1 calc R U . . .
C16 C 1.1267(3) 0.56316(11) 0.50111(8) 0.0234(3) Uani 1 1 d . . . . .
C17 C 1.0454(3) 0.55020(10) 0.43465(7) 0.0217(3) Uani 1 1 d . . . . .
H17 H 1.185402 0.530104 0.410523 0.026 Uiso 1 1 calc R U . . .
C18 C 0.9563(3) 0.64029(11) 0.40648(8) 0.0260(3) Uani 1 1 d . . . . .
H18 H 0.818886 0.667749 0.423303 0.031 Uiso 1 1 calc R U . . .
C19 C 1.0555(5) 0.68373(15) 0.36016(10) 0.0460(5) Uani 1 1 d . . . . .
H19A H 1.193205 0.658260 0.342208 0.055 Uiso 1 1 calc R U . . .
H19B H 0.989512 0.740576 0.344651 0.055 Uiso 1 1 calc R U . . .
C20 C 1.3434(3) 0.62511(14) 0.50508(9) 0.0344(4) Uani 1 1 d . . . . .
H20A H 1.470708 0.596057 0.481667 0.052 Uiso 1 1 calc R U . . .
H20B H 1.391017 0.631409 0.547818 0.052 Uiso 1 1 calc R U . . .
H20C H 1.308394 0.687846 0.488312 0.052 Uiso 1 1 calc R U . . .

loop_
_atom_site_aniso_label
_atom_site_aniso_U_11
_atom_site_aniso_U_22
_atom_site_aniso_U_33
_atom_site_aniso_U_23
_atom_site_aniso_U_13
_atom_site_aniso_U_12
O1 0.0262(5) 0.0220(5) 0.0186(5) 0.0008(4) -0.0038(4) -0.0064(4)
N1 0.0211(6) 0.0274(6) 0.0251(6) -0.0079(5) -0.0027(5) 0.0034(5)
C1 0.0452(10) 0.0220(7) 0.0342(9) -0.0059(6) -0.0036(8) 0.0001(7)
O2 0.0392(7) 0.0236(5) 0.0298(6) 0.0021(4) -0.0166(6) -0.0018(5)
N2 0.0299(7) 0.0229(6) 0.0257(6) -0.0029(5) -0.0013(6) 0.0019(5)
C2 0.0508(11) 0.0254(8) 0.0458(11) -0.0062(7) 0.0144(9) -0.0151(8)
C3 0.0367(9) 0.0255(7) 0.0388(9) -0.0081(7) 0.0133(8) -0.0088(7)
N3 0.0557(11) 0.0475(10) 0.0304(8) -0.0101(7) -0.0069(8) 0.0066(9)
C4 0.0211(6) 0.0214(6) 0.0193(6) -0.0032(5) -0.0007(5) -0.0021(6)
C5 0.0258(7) 0.0245(7) 0.0370(9) -0.0032(6) 0.0082(7) -0.0028(6)
C6 0.0327(8) 0.0284(8) 0.0405(10) -0.0085(7) 0.0056(8) 0.0040(7)
C8 0.0250(7) 0.0294(7) 0.0263(7) -0.0015(6) -0.0042(6) 0.0013(6)
C7 0.0217(6) 0.0209(6) 0.0205(6) -0.0027(5) -0.0007(6) -0.0010(5)
C9 0.0223(6) 0.0166(6) 0.0178(6) -0.0015(5) -0.0006(5) -0.0004(5)
C10 0.0284(7) 0.0165(6) 0.0214(7) 0.0004(5) -0.0017(6) -0.0033(6)
C11 0.0337(8) 0.0169(6) 0.0218(7) 0.0027(5) -0.0034(6) -0.0006(6)
C12 0.0269(7) 0.0181(6) 0.0212(6) -0.0023(5) -0.0059(6) 0.0025(6)
C13 0.0191(6) 0.0156(5) 0.0216(7) -0.0042(5) 0.0006(5) 0.0018(5)
C14 0.0223(6) 0.0156(5) 0.0187(6) -0.0008(5) 0.0007(5) 0.0002(5)
C15 0.0272(8) 0.0261(7) 0.0381(9) -0.0074(7) -0.0134(7) 0.0070(6)
C16 0.0168(6) 0.0229(6) 0.0306(8) -0.0071(6) -0.0026(6) 0.0016(5)
C17 0.0193(6) 0.0206(6) 0.0253(7) -0.0056(5) 0.0003(6) -0.0019(5)
C18 0.0302(8) 0.0204(6) 0.0275(7) -0.0028(6) -0.0024(7) -0.0072(6)
C19 0.0651(14) 0.0350(10) 0.0379(10) 0.0045(8) 0.0099(11) -0.0114(11)
C20 0.0201(7) 0.0373(9) 0.0457(10) -0.0122(8) -0.0032(7) -0.0047(7)

loop_
_atom_type_symbol
_atom_type_description
_atom_type_scat_dispersion_real
_atom_type_scat_dispersion_imag
_atom_type_scat_source
C C 0.0033 0.0016 'International Tables Vol C Tables 4.2.6.8 and 6.1.1.4'
H H 0.0000 0.0000 'International Tables Vol C Tables 4.2.6.8 and 6.1.1.4'
N N 0.0061 0.0033 'International Tables Vol C Tables 4.2.6.8 and 6.1.1.4'
O O 0.0106 0.0060 'International Tables Vol C Tables 4.2.6.8 and 6.1.1.4'

loop_
_geom_angle_atom_site_label_1
_geom_angle_atom_site_label_2
_geom_angle_atom_site_label_3
_geom_angle
_geom_angle_site_symmetry_1
_geom_angle_site_symmetry_3
_geom_angle_publ_flag
C9 O1 C7 118.36(11) . . ?
N2 N1 C16 114.59(13) . . ?
C6 C1 C2 119.52(16) . . ?
C6 C1 H1 120.2 . . ?
C2 C1 H1 120.2 . . ?
C12 O2 C15 116.12(13) . . ?
N3 N2 N1 174.2(2) . . ?
C1 C2 C3 120.39(18) . . ?
C1 C2 H2 119.8 . . ?
C3 C2 H2 119.8 . . ?
C4 C3 C2 120.18(17) . . ?
C4 C3 H3 119.9 . . ?
C2 C3 H3 119.9 . . ?
C3 C4 C5 119.48(15) . . ?
C3 C4 C7 119.69(14) . . ?
C5 C4 C7 120.82(14) . . ?
C4 C5 C6 119.80(16) . . ?
C4 C5 H5 120.1 . . ?
C6 C5 H5 120.1 . . ?
C1 C6 C5 120.63(17) . . ?
C1 C6 H6 119.7 . . ?
C5 C6 H6 119.7 . . ?
C7 C8 H8A 109.5 . . ?
C7 C8 H8B 109.5 . . ?
H8A C8 H8B 109.5 . . ?
C7 C8 H8C 109.5 . . ?
H8A C8 H8C 109.5 . . ?
H8B C8 H8C 109.5 . . ?
O1 C7 C4 113.12(13) . . ?
O1 C7 C8 104.47(12) . . ?
C4 C7 C8 111.80(13) . . ?
O1 C7 H7 109.1 . . ?
C4 C7 H7 109.1 . . ?
C8 C7 H7 109.1 . . ?
O1 C9 C14 115.43(12) . . ?
O1 C9 C10 124.63(13) . . ?
C14 C9 C10 119.94(13) . . ?
C11 C10 C9 118.99(14) . . ?
C11 C10 H10 120.5 . . ?
C9 C10 H10 120.5 . . ?
C10 C11 C12 120.85(14) . . ?
C10 C11 H11 119.6 . . ?
C12 C11 H11 119.6 . . ?
O2 C12 C11 116.44(13) . . ?
O2 C12 C13 122.97(13) . . ?
C11 C12 C13 120.57(14) . . ?
C14 C13 C12 118.09(13) . . ?
C14 C13 C17 120.79(13) . . ?
C12 C13 C17 121.09(13) . . ?
C9 C14 C13 121.53(13) . . ?
C9 C14 H14 119.2 . . ?
C13 C14 H14 119.2 . . ?
O2 C15 C16 113.67(12) . . ?
O2 C15 H15A 108.8 . . ?
C16 C15 H15A 108.8 . . ?
O2 C15 H15B 108.8 . . ?
C16 C15 H15B 108.8 . . ?
H15A C15 H15B 107.7 . . ?
N1 C16 C20 111.43(13) . . ?
N1 C16 C15 109.53(14) . . ?
C20 C16 C15 109.53(13) . . ?
N1 C16 C17 105.88(12) . . ?
C20 C16 C17 111.62(14) . . ?
C15 C16 C17 108.75(12) . . ?
C18 C17 C13 112.06(12) . . ?
C18 C17 C16 112.97(12) . . ?
C13 C17 C16 110.30(13) . . ?
C18 C17 H17 107.1 . . ?
C13 C17 H17 107.1 . . ?
C16 C17 H17 107.1 . . ?
C19 C18 C17 124.53(19) . . ?
C19 C18 H18 117.7 . . ?
C17 C18 H18 117.7 . . ?
C18 C19 H19A 120.0 . . ?
C18 C19 H19B 120.0 . . ?
H19A C19 H19B 120.0 . . ?
C16 C20 H20A 109.5 . . ?
C16 C20 H20B 109.5 . . ?
H20A C20 H20B 109.5 . . ?
C16 C20 H20C 109.5 . . ?
H20A C20 H20C 109.5 . . ?
H20B C20 H20C 109.5 . . ?

loop_
_geom_bond_atom_site_label_1
_geom_bond_atom_site_label_2
_geom_bond_distance
_geom_bond_site_symmetry_2
_geom_bond_publ_flag
O1 C9 1.3734(18) . ?
O1 C7 1.4396(18) . ?
N1 N2 1.2285(19) . ?
N1 C16 1.496(2) . ?
C1 C6 1.377(3) . ?
C1 C2 1.379(3) . ?
C1 H1 0.9500 . ?
O2 C12 1.3759(18) . ?
O2 C15 1.426(2) . ?
N2 N3 1.134(2) . ?
C2 C3 1.395(3) . ?
C2 H2 0.9500 . ?
C3 C4 1.383(2) . ?
C3 H3 0.9500 . ?
C4 C5 1.389(2) . ?
C4 C7 1.516(2) . ?
C5 C6 1.396(2) . ?
C5 H5 0.9500 . ?
C6 H6 0.9500 . ?
C8 C7 1.517(2) . ?
C8 H8A 0.9800 . ?
C8 H8B 0.9800 . ?
C8 H8C 0.9800 . ?
C7 H7 1.0000 . ?
C9 C14 1.3904(19) . ?
C9 C10 1.394(2) . ?
C10 C11 1.390(2) . ?
C10 H10 0.9500 . ?
C11 C12 1.391(2) . ?
C11 H11 0.9500 . ?
C12 C13 1.398(2) . ?
C13 C14 1.3932(19) . ?
C13 C17 1.521(2) . ?
C14 H14 0.9500 . ?
C15 C16 1.523(2) . ?
C15 H15A 0.9900 . ?
C15 H15B 0.9900 . ?
C16 C20 1.518(2) . ?
C16 C17 1.541(2) . ?
C17 C18 1.503(2) . ?
C17 H17 1.0000 . ?
C18 C19 1.315(3) . ?
C18 H18 0.9500 . ?
C19 H19A 0.9500 . ?
C19 H19B 0.9500 . ?
C20 H20A 0.9800 . ?
C20 H20B 0.9800 . ?
C20 H20C 0.9800 . ?

loop_
_geom_torsion_atom_site_label_1
_geom_torsion_atom_site_label_2
_geom_torsion_atom_site_label_3
_geom_torsion_atom_site_label_4
_geom_torsion
_geom_torsion_site_symmetry_1
_geom_torsion_site_symmetry_2
_geom_torsion_site_symmetry_3
_geom_torsion_site_symmetry_4
_geom_torsion_publ_flag
C6 C1 C2 C3 -0.4(3) . . . . ?
C1 C2 C3 C4 0.6(3) . . . . ?
C2 C3 C4 C5 -0.3(3) . . . . ?
C2 C3 C4 C7 178.16(19) . . . . ?
C3 C4 C5 C6 0.0(3) . . . . ?
C7 C4 C5 C6 -178.51(17) . . . . ?
C2 C1 C6 C5 0.1(3) . . . . ?
C4 C5 C6 C1 0.2(3) . . . . ?
C9 O1 C7 C4 -76.67(16) . . . . ?
C9 O1 C7 C8 161.51(12) . . . . ?
C3 C4 C7 O1 149.10(15) . . . . ?
C5 C4 C7 O1 -32.4(2) . . . . ?
C3 C4 C7 C8 -93.30(18) . . . . ?
C5 C4 C7 C8 85.15(19) . . . . ?
C7 O1 C9 C14 -161.19(13) . . . . ?
C7 O1 C9 C10 19.9(2) . . . . ?
O1 C9 C10 C11 179.92(14) . . . . ?
C14 C9 C10 C11 1.0(2) . . . . ?
C9 C10 C11 C12 -1.1(2) . . . . ?
C15 O2 C12 C11 165.01(14) . . . . ?
C15 O2 C12 C13 -16.5(2) . . . . ?
C10 C11 C12 O2 178.24(15) . . . . ?
C10 C11 C12 C13 -0.3(2) . . . . ?
O2 C12 C13 C14 -176.74(14) . . . . ?
C11 C12 C13 C14 1.7(2) . . . . ?
O2 C12 C13 C17 5.3(2) . . . . ?
C11 C12 C13 C17 -176.32(14) . . . . ?
O1 C9 C14 C13 -178.58(13) . . . . ?
C10 C9 C14 C13 0.4(2) . . . . ?
C12 C13 C14 C9 -1.8(2) . . . . ?
C17 C13 C14 C9 176.23(13) . . . . ?
C12 O2 C15 C16 44.60(19) . . . . ?
N2 N1 C16 C20 -45.4(2) . . . . ?
N2 N1 C16 C15 75.93(17) . . . . ?
N2 N1 C16 C17 -166.97(13) . . . . ?
O2 C15 C16 N1 55.47(17) . . . . ?
O2 C15 C16 C20 177.96(14) . . . . ?
O2 C15 C16 C17 -59.81(18) . . . . ?
C14 C13 C17 C18 34.11(19) . . . . ?
C12 C13 C17 C18 -147.97(14) . . . . ?
C14 C13 C17 C16 160.89(13) . . . . ?
C12 C13 C17 C16 -21.19(19) . . . . ?
N1 C16 C17 C18 54.28(17) . . . . ?
C20 C16 C17 C18 -67.15(17) . . . . ?
C15 C16 C17 C18 171.90(14) . . . . ?
N1 C16 C17 C13 -71.99(15) . . . . ?
C20 C16 C17 C13 166.58(13) . . . . ?
C15 C16 C17 C13 45.63(16) . . . . ?
C13 C17 C18 C19 -119.4(2) . . . . ?
C16 C17 C18 C19 115.3(2) . . . . ?
